data_4120555
loop_
_publ_author_name
'Dohner, Emma R.'
'Hoke, Eric T.'
'Karunadasa, Hemamala I.'

_publ_section_title
;
 Self-assembly of broadband white-light emitters.
;
_journal_issue 5
_journal_name_full 'Journal of the American Chemical Society'
_journal_page_first 1718
_journal_page_last 1721
_journal_paper_doi 10.1021/ja411045r
_journal_volume 136
_journal_year 2014
_chemical_absolute_configuration unk
_chemical_formula_moiety 'Br4 Pb, C3 H12 N2'
_chemical_formula_sum 'C3 H12 Br4 N2 Pb'
_chemical_formula_weight 602.97
_space_group_crystal_system orthorhombic
_space_group_IT_number 19
_space_group_name_Hall 'P 2ac 2ab'
_space_group_name_H-M_alt 'P 21 21 21'
_symmetry_space_group_name_Hall 'P 2ac 2ab'
_symmetry_space_group_name_H-M 'P 21 21 21'
_audit_creation_date 2013-09-16
_audit_creation_method
;
  Olex2 1.2
  (compiled 2013.04.25 svn.r2679, GUI svn.r4466)
;
_cell_angle_alpha 90
_cell_angle_beta 90
_cell_angle_gamma 90
_cell_formula_units_Z 4
_cell_length_a 6.0761(3)
_cell_length_b 8.3926(5)
_cell_length_c 23.7433(16)
_cell_measurement_reflns_used 8524
_cell_measurement_temperature 100(2)
_cell_measurement_theta_max 25.3528
_cell_measurement_theta_min 2.5747
_cell_volume 1210.77(12)
_computing_molecular_graphics
;
O. V. Dolomanov, L. J. Bourhis, R. J. Gildea, J. A. K. Howard and H. Puschmann,
OLEX2: a complete structure solution, refinement and analysis program.
J. Appl. Cryst. (2009). 42, 339-341.
;
_computing_publication_material
;
O. V. Dolomanov, L. J. Bourhis, R. J. Gildea, J. A. K. Howard and H. Puschmann,
OLEX2: a complete structure solution, refinement and analysis program.
J. Appl. Cryst. (2009). 42, 339-341.
;
_diffrn_ambient_temperature 100(2)
_diffrn_measured_fraction_theta_full 0.9911
_diffrn_measured_fraction_theta_max 0.9911
_diffrn_radiation_monochromator graphite
_diffrn_radiation_source 'fine-focus sealed tube'
_diffrn_radiation_type MoK\a
_diffrn_radiation_wavelength 0.71073
_diffrn_reflns_av_R_equivalents 0.0915
_diffrn_reflns_av_unetI/netI 0.0522
_diffrn_reflns_limit_h_max 7
_diffrn_reflns_limit_h_min -7
_diffrn_reflns_limit_k_max 9
_diffrn_reflns_limit_k_min -9
_diffrn_reflns_limit_l_max 28
_diffrn_reflns_limit_l_min -28
_diffrn_reflns_number 17740
_diffrn_reflns_theta_full 25.0270
_diffrn_reflns_theta_max 25.03
_diffrn_reflns_theta_min 2.57
_exptl_absorpt_coefficient_mu 27.086
_exptl_absorpt_correction_T_max 0.7734
_exptl_absorpt_correction_T_min 0.3445
_exptl_absorpt_correction_type multi-scan
_exptl_absorpt_process_details 'SADABS V2008/1 (Bruker AXS Inc.)'
_exptl_crystal_density_diffrn 3.3076
_exptl_crystal_F_000 1064
_exptl_crystal_size_max 0.05
_exptl_crystal_size_mid 0.025
_exptl_crystal_size_min 0.01
_refine_diff_density_max 4.8787
_refine_diff_density_min -1.8210
_refine_diff_density_rms 0.4601
_refine_ls_abs_structure_details 'Flack, H. D. (1983). Acta Cryst. A39, 876-881.'
_refine_ls_abs_structure_Flack 0.54(2)
_refine_ls_d_res_high 0.8400
_refine_ls_d_res_low 7.9128
_refine_ls_goodness_of_fit_ref 1.0360
_refine_ls_hydrogen_treatment mixed
_refine_ls_matrix_type full
_refine_ls_number_constraints 19
_refine_ls_number_parameters 81
_refine_ls_number_reflns 2125
_refine_ls_number_restraints 0
_refine_ls_restrained_S_all 1.0360
_refine_ls_R_factor_all 0.0517
_refine_ls_R_factor_gt 0.0339
_refine_ls_shift/su_max 0.0004
_refine_ls_shift/su_mean 0.0001
_refine_ls_structure_factor_coef Fsqd
_refine_ls_weighting_details 'w=1/[\s^2^(Fo^2^)+(0.0300P)^2^+3.8664P] where P=(Fo^2^+2Fc^2^)/3'
_refine_ls_weighting_scheme calc
_refine_ls_wR_factor_ref 0.0687
_reflns_Friedel_coverage 0.995
_reflns_limit_h_max 7
_reflns_limit_h_min -7
_reflns_limit_k_max 9
_reflns_limit_k_min -9
_reflns_limit_l_max 28
_reflns_limit_l_min -27
_reflns_number_gt 1789
_reflns_number_total 2125
_reflns_threshold_expression I>=2u(I)
_cod_data_source_file ja411045r_si_002.cif
_cod_data_source_block ds1
_cod_database_code 4120555

loop_
_space_group_symop_id
_space_group_symop_operation_xyz
1 x,y,z
2 x+1/2,-y+1/2,-z
3 -x,y+1/2,-z+1/2
4 -x+1/2,-y,z+1/2

loop_
_atom_site_label
_atom_site_type_symbol
_atom_site_fract_x
_atom_site_fract_y
_atom_site_fract_z
_atom_site_U_iso_or_equiv
_atom_site_adp_type
_atom_site_occupancy
_atom_site_refinement_flags_posn
_atom_site_refinement_flags_adp
Pb1 Pb 0.51417(10) 0.68169(5) 0.663352(17) 0.01251(13) Uani 1.000000 . U
Br2 Br 1.0332(2) 0.67350(13) 0.64595(5) 0.0165(3) Uani 1.000000 . U
Br4 Br 0.5210(2) 0.85405(12) 0.55577(5) 0.0168(3) Uani 1.000000 . U
Br5 Br 0.5353(2) 0.37094(13) 0.59780(5) 0.0177(3) Uani 1.000000 . U
Br1 Br 0.5020(3) 0.98817(12) 0.72590(4) 0.0190(3) Uani 1.000000 . U
N1 N 1.0243(19) 0.9638(10) 0.5297(4) 0.018(2) Uani 1.000000 . U
C5 C 1.000(3) 1.2648(12) 0.7086(4) 0.020(3) Uani 1.000000 . U
C3 C 1.014(3) 1.1098(11) 0.6207(4) 0.0153(16) Uani 1.000000 . U
C4 C 1.034(2) 1.1242(12) 0.5573(4) 0.0153(16) Uani 1.000000 . U
N2 N 1.0371(19) 1.2679(10) 0.6465(4) 0.0153(16) Uani 1.000000 . U
H1a H 1.048(13) 0.9746(15) 0.4920(6) 0.021(3) Uiso 1.000000 GR .
H1b H 1.130(9) 0.899(3) 0.545(2) 0.021(3) Uiso 1.000000 GR .
H1c H 0.889(5) 0.920(4) 0.535(3) 0.021(3) Uiso 1.000000 GR .
H5a H 0.848(5) 1.234(9) 0.7164(4) 0.030(4) Uiso 1.000000 GR .
H5b H 1.101(10) 1.188(7) 0.7259(6) 0.030(4) Uiso 1.000000 GR .
H5c H 1.028(12) 1.371(3) 0.7242(6) 0.030(4) Uiso 1.000000 GR .
H3a H 0.870(3) 1.0636(11) 0.6307(4) 0.0183(19) Uiso 1.000000 R .
H3b H 1.131(3) 1.0381(11) 0.6352(4) 0.0183(19) Uiso 1.000000 R .
H4a H 1.175(2) 1.1766(12) 0.5476(4) 0.0183(19) Uiso 1.000000 R .
H4b H 0.913(2) 1.1915(12) 0.5428(4) 0.0183(19) Uiso 1.000000 R .
H2a H 0.9373(19) 1.3363(10) 0.6303(4) 0.0183(19) Uiso 1.000000 R .
H2b H 1.1759(19) 1.3065(10) 0.6393(4) 0.0183(19) Uiso 1.000000 R .

loop_
_atom_site_aniso_label
_atom_site_aniso_U_11
_atom_site_aniso_U_22
_atom_site_aniso_U_33
_atom_site_aniso_U_12
_atom_site_aniso_U_13
_atom_site_aniso_U_23
Pb1 0.0143(2) 0.0086(2) 0.0146(2) -0.0003(3) -0.0002(3) -0.00052(16)
Br2 0.0178(7) 0.0104(5) 0.0213(6) -0.0006(6) -0.0009(6) 0.0014(5)
Br4 0.0171(7) 0.0154(6) 0.0180(6) -0.0005(7) -0.0013(7) 0.0017(4)
Br5 0.0234(8) 0.0118(6) 0.0178(6) 0.0000(6) 0.0010(6) -0.0017(5)
Br1 0.0217(7) 0.0141(6) 0.0213(6) -0.0010(8) 0.0017(8) -0.0052(4)
N1 0.009(6) 0.018(5) 0.026(6) -0.009(6) 0.008(6) -0.006(4)
C5 0.022(7) 0.018(6) 0.019(6) 0.009(8) 0.013(9) -0.000(5)
C3 0.022(4) 0.010(3) 0.014(3) 0.001(3) 0.006(4) -0.005(2)
C4 0.022(4) 0.010(3) 0.014(3) 0.001(3) 0.006(4) -0.005(2)
N2 0.022(4) 0.010(3) 0.014(3) 0.001(3) 0.006(4) -0.005(2)

loop_
_atom_type_symbol
_atom_type_scat_dispersion_real
_atom_type_scat_dispersion_imag
_atom_type_scat_source
_atom_type_scat_dispersion_source
Pb -3.20855 10.15388 'International Tables Volume C Table 6.1.1.4 (pp. 500-502)' 'Henke, Gullikson and Davis, At. Data and Nucl. Data Tables, 1993, 54, 2'
H 0.00000 0.00000 'International Tables Volume C Table 6.1.1.4 (pp. 500-502)' 'Henke, Gullikson and Davis, At. Data and Nucl. Data Tables, 1993, 54, 2'
C 0.00347 0.00161 'International Tables Volume C Table 6.1.1.4 (pp. 500-502)' 'Henke, Gullikson and Davis, At. Data and Nucl. Data Tables, 1993, 54, 2'
Br -0.28346 2.55990 'International Tables Volume C Table 6.1.1.4 (pp. 500-502)' 'Henke, Gullikson and Davis, At. Data and Nucl. Data Tables, 1993, 54, 2'
N 0.00653 0.00323 'International Tables Volume C Table 6.1.1.4 (pp. 500-502)' 'Henke, Gullikson and Davis, At. Data and Nucl. Data Tables, 1993, 54, 2'

loop_
_geom_angle_atom_site_label_1
_geom_angle_atom_site_label_2
_geom_angle_atom_site_label_3
_geom_angle
_geom_angle_site_symmetry_1
_geom_angle_site_symmetry_3
Br4 Pb1 Br2 84.48(4) . 1_455
Br5 Pb1 Br2 87.14(4) . 1_455
Br5 Pb1 Br4 88.66(3) . .
Br1 Pb1 Br2 93.76(4) . 1_455
Br1 Pb1 Br2 94.32(4) 3_646 1_455
Br1 Pb1 Br4 90.50(3) . .
Br1 Pb1 Br4 177.60(4) 3_646 .
Br1 Pb1 Br5 178.71(5) . .
Br1 Pb1 Br5 89.20(3) 3_646 .
N2 C3 C4 109.7(8) . .
C3 C4 N1 111.1(8) . .
C3 N2 C5 112.6(8) . .

loop_
_geom_bond_atom_site_label_1
_geom_bond_atom_site_label_2
_geom_bond_distance
_geom_bond_site_symmetry_2
Pb1 Br2 2.9521(16) 1_455
Pb1 Br4 2.9358(12) .
Pb1 Br5 3.0398(12) .
Pb1 Br1 3.0922(11) 3_646
Pb1 Br1 2.9710(11) .
N1 C4 1.498(12) .
C5 N2 1.490(13) .
C3 C4 1.516(14) .
C3 N2 1.468(12) .
